data_4088109
loop_
_publ_author_name
'Ro\,sca, Drago\,s-Adrian'
'Bochmann, Manfred'

_publ_section_title
;
 Photochemical Disproportionation of an AuIIPincer Complex: Synthesis and
 Structure of an AuI4AuIII4Macrocycle
;
_journal_issue 1
_journal_name_full Organometallics
_journal_page_first 27
_journal_paper_doi 10.1021/acs.organomet.5b00846
_journal_volume 35
_journal_year 2015
_chemical_formula_moiety 'C50 H54 Au2 N2, 2(C6 H6)'
_chemical_formula_sum 'C62 H66 Au2 N2'
_chemical_formula_weight 1233.11
_space_group_IT_number 14
_space_group_name_Hall '-P 2ybc'
_space_group_name_H-M_alt 'P 1 21/c 1'
_symmetry_cell_setting monoclinic
_symmetry_space_group_name_H-M 'P 1 21/c 1'
_atom_sites_solution_hydrogens geom
_atom_sites_solution_primary direct
_atom_sites_solution_secondary difmap
_audit_creation_method SHELXL-97
_cell_angle_alpha 90.00
_cell_angle_beta 121.135(8)
_cell_angle_gamma 90.00
_cell_formula_units_Z 4
_cell_length_a 12.609(2)
_cell_length_b 26.9775(15)
_cell_length_c 17.476(2)
_cell_measurement_reflns_used 8956
_cell_measurement_temperature 138(2)
_cell_measurement_theta_max 0.748
_cell_measurement_theta_min 0.713
_cell_volume 5088.3(11)
_computing_structure_refinement 'SHELXL-97 (Sheldrick, 2008)'
_diffrn_ambient_temperature 138(2)
_diffrn_measured_fraction_theta_full 0.998
_diffrn_measured_fraction_theta_max 0.998
_diffrn_radiation_monochromator graphite
_diffrn_radiation_source 'fine-focus sealed tube'
_diffrn_radiation_type MoK\a
_diffrn_radiation_wavelength 0.71073
_diffrn_reflns_av_R_equivalents 0.0610
_diffrn_reflns_av_sigmaI/netI 0.0299
_diffrn_reflns_limit_h_max 14
_diffrn_reflns_limit_h_min -14
_diffrn_reflns_limit_k_max 32
_diffrn_reflns_limit_k_min -32
_diffrn_reflns_limit_l_max 20
_diffrn_reflns_limit_l_min -20
_diffrn_reflns_number 68930
_diffrn_reflns_theta_full 25.00
_diffrn_reflns_theta_max 25.00
_diffrn_reflns_theta_min 2.94
_exptl_absorpt_coefficient_mu 5.798
_exptl_absorpt_correction_T_max 0.7603
_exptl_absorpt_correction_T_min 0.4767
_exptl_absorpt_correction_type multi-scan
_exptl_absorpt_process_details
;
CrysAlisPro RED, Oxford Diffraction Ltd., Version 1.171.32.24
Empirical absorption correction using spherical harmonics,
implemented in SCALE3 ABSPACK scaling algorithm.
;
_exptl_crystal_colour yellow
_exptl_crystal_density_diffrn 1.610
_exptl_crystal_density_method 'not measured'
_exptl_crystal_description rod
_exptl_crystal_F_000 2440
_exptl_crystal_size_max 0.15
_exptl_crystal_size_mid 0.05
_exptl_crystal_size_min 0.05
_refine_diff_density_max 2.812
_refine_diff_density_min -1.474
_refine_diff_density_rms 0.146
_refine_ls_extinction_method none
_refine_ls_goodness_of_fit_ref 1.100
_refine_ls_hydrogen_treatment constr
_refine_ls_matrix_type full
_refine_ls_number_parameters 595
_refine_ls_number_reflns 8940
_refine_ls_number_restraints 66
_refine_ls_restrained_S_all 1.096
_refine_ls_R_factor_all 0.0417
_refine_ls_R_factor_gt 0.0347
_refine_ls_shift/su_max 0.007
_refine_ls_shift/su_mean 0.000
_refine_ls_structure_factor_coef Fsqd
_refine_ls_weighting_details 'calc w=1/[\s^2^(Fo^2^)+(0.0406P)^2^+11.4460P] where P=(Fo^2^+2Fc^2^)/3'
_refine_ls_weighting_scheme calc
_refine_ls_wR_factor_gt 0.0810
_refine_ls_wR_factor_ref 0.0843
_reflns_number_gt 7818
_reflns_number_total 8940
_reflns_threshold_expression >2\s(I)
_cod_data_source_file om5b00846_si_001.cif
_cod_data_source_block dragos51
_cod_original_cell_volume 5088.3(10)
_cod_original_sg_symbol_H-M P21/c
_cod_database_code 4088109

loop_
_symmetry_equiv_pos_as_xyz
'x, y, z'
'-x, y+1/2, -z+1/2'
'-x, -y, -z'
'x, -y-1/2, z-1/2'

loop_
_atom_site_label
_atom_site_type_symbol
_atom_site_fract_x
_atom_site_fract_y
_atom_site_fract_z
_atom_site_U_iso_or_equiv
_atom_site_adp_type
_atom_site_occupancy
_atom_site_symmetry_multiplicity
_atom_site_calc_flag
_atom_site_refinement_flags
Au1 Au -0.087502(17) -0.259384(6) -0.340730(12) 0.01456(7) Uani 1 1 d .
Au2 Au 0.027484(17) -0.262778(6) -0.423018(12) 0.01432(7) Uani 1 1 d .
N2 N 0.1198(4) -0.26508(13) -0.4932(3) 0.0144(9) Uani 1 1 d .
N1 N -0.1804(4) -0.25672(14) -0.2717(3) 0.0156(9) Uani 1 1 d .
C26 C 0.1253(4) -0.32894(18) -0.3731(3) 0.0184(10) Uani 1 1 d .
C27 C 0.1303(4) -0.36322(18) -0.3110(3) 0.0181(10) Uani 1 1 d .
H27 H 0.0800 -0.3576 -0.2860 0.022 Uiso 1 1 calc R
C28 C 0.2060(5) -0.40531(18) -0.2841(3) 0.0190(11) Uani 1 1 d .
C29 C 0.2785(5) -0.41322(19) -0.3218(3) 0.0235(12) Uani 1 1 d .
H29 H 0.3308 -0.4415 -0.3046 0.028 Uiso 1 1 calc R
C30 C 0.2758(5) -0.38062(19) -0.3840(4) 0.0245(12) Uani 1 1 d .
H30 H 0.3257 -0.3868 -0.4092 0.029 Uiso 1 1 calc R
C31 C 0.2004(4) -0.33879(18) -0.4098(3) 0.0183(10) Uani 1 1 d .
C36 C 0.0954(4) -0.22826(18) -0.5504(3) 0.0160(10) Uani 1 1 d .
C32 C 0.1965(4) -0.30321(18) -0.4757(3) 0.0182(10) Uani 1 1 d .
C33 C 0.2589(4) -0.30499(19) -0.5219(3) 0.0199(11) Uani 1 1 d .
H33 H 0.3164 -0.3307 -0.5110 0.024 Uiso 1 1 calc R
C38 C -0.0268(5) -0.15018(19) -0.6096(3) 0.0226(11) Uani 1 1 d .
H38 H 0.0020 -0.1473 -0.6500 0.027 Uiso 1 1 calc R
C37 C 0.0085(4) -0.19088(18) -0.5525(3) 0.0174(10) Uani 1 1 d .
C42 C -0.0393(4) -0.19738(18) -0.4961(3) 0.0167(10) Uani 1 1 d .
C41 C -0.1167(4) -0.16057(18) -0.4967(3) 0.0187(11) Uani 1 1 d .
H41 H -0.1500 -0.1644 -0.4592 0.022 Uiso 1 1 calc R
C40 C -0.1477(5) -0.11823(19) -0.5500(3) 0.0214(11) Uani 1 1 d .
C39 C -0.1025(5) -0.11434(19) -0.6082(3) 0.0245(12) Uani 1 1 d .
H39 H -0.1246 -0.0866 -0.6469 0.029 Uiso 1 1 calc R
C16 C 0.0620(4) -0.15813(19) -0.2752(3) 0.0200(11) Uani 1 1 d .
H16 H 0.0954 -0.1646 -0.3120 0.024 Uiso 1 1 calc R
C22 C 0.1893(5) -0.07774(19) -0.2264(4) 0.0246(12) Uani 1 1 d .
C25 C 0.2105(6) -0.0877(2) -0.3035(4) 0.0339(14) Uani 1 1 d .
H25A H 0.2700 -0.0636 -0.3016 0.051 Uiso 1 1 calc R
H25B H 0.1318 -0.0846 -0.3604 0.051 Uiso 1 1 calc R
H25C H 0.2432 -0.1213 -0.2979 0.051 Uiso 1 1 calc R
C15 C 0.0966(5) -0.11452(19) -0.2252(3) 0.0213(11) Uani 1 1 d .
C14 C 0.0489(5) -0.10573(19) -0.1700(3) 0.0244(12) Uani 1 1 d .
H14 H 0.0725 -0.0767 -0.1342 0.029 Uiso 1 1 calc R
C17 C -0.0196(4) -0.19285(18) -0.2737(3) 0.0160(10) Uani 1 1 d .
C13 C -0.0327(5) -0.13899(19) -0.1669(3) 0.0232(12) Uani 1 1 d .
H13 H -0.0654 -0.1322 -0.1297 0.028 Uiso 1 1 calc R
C12 C -0.0673(4) -0.18225(18) -0.2180(3) 0.0187(11) Uani 1 1 d .
C11 C -0.1535(4) -0.21850(19) -0.2159(3) 0.0172(10) Uani 1 1 d .
C7 C -0.2553(4) -0.29483(19) -0.2834(3) 0.0193(11) Uani 1 1 d .
C8 C -0.3136(5) -0.29479(19) -0.2345(3) 0.0216(11) Uani 1 1 d .
H8 H -0.3704 -0.3202 -0.2422 0.026 Uiso 1 1 calc R
C6 C -0.2613(4) -0.33279(18) -0.3466(3) 0.0186(10) Uani 1 1 d .
C1 C -0.1864(4) -0.32536(18) -0.3851(3) 0.0168(10) Uani 1 1 d .
C2 C -0.1918(4) -0.36170(18) -0.4437(3) 0.0179(10) Uani 1 1 d .
H2 H -0.1421 -0.3576 -0.4696 0.021 Uiso 1 1 calc R
C3 C -0.2663(5) -0.40376(18) -0.4661(3) 0.0205(11) Uani 1 1 d .
C4 C -0.3373(5) -0.40976(19) -0.4268(3) 0.0246(12) Uani 1 1 d .
H4 H -0.3878 -0.4384 -0.4403 0.030 Uiso 1 1 calc R
C5 C -0.3356(5) -0.3744(2) -0.3682(3) 0.0232(11) Uani 1 1 d .
H5 H -0.3858 -0.3789 -0.3428 0.028 Uiso 1 1 calc R
C18 C -0.2699(5) -0.44131(19) -0.5334(3) 0.0248(12) Uani 1 1 d .
C43 C 0.2129(5) -0.44268(19) -0.2151(3) 0.0219(11) Uani 1 1 d .
C45 C 0.1730(6) -0.4942(2) -0.2580(4) 0.0330(13) Uani 1 1 d .
H45A H 0.2249 -0.5041 -0.2820 0.050 Uiso 1 1 calc R
H45B H 0.0861 -0.4931 -0.3065 0.050 Uiso 1 1 calc R
H45C H 0.1826 -0.5182 -0.2128 0.050 Uiso 1 1 calc R
C47 C -0.2284(5) -0.07605(19) -0.5479(4) 0.0256(12) Uani 1 1 d .
C10 C -0.2082(5) -0.2180(2) -0.1639(3) 0.0224(11) Uani 1 1 d .
H10 H -0.1919 -0.1919 -0.1227 0.027 Uiso 1 1 calc R
C9 C -0.2870(5) -0.2566(2) -0.1738(4) 0.0251(12) Uani 1 1 d .
H9 H -0.3237 -0.2570 -0.1381 0.030 Uiso 1 1 calc R
C34 C 0.2350(5) -0.2684(2) -0.5839(4) 0.0251(12) Uani 1 1 d .
H34 H 0.2745 -0.2700 -0.6176 0.030 Uiso 1 1 calc R
C35 C 0.1554(5) -0.22940(19) -0.5986(3) 0.0203(11) Uani 1 1 d .
H35 H 0.1421 -0.2041 -0.6404 0.024 Uiso 1 1 calc R
C44 C 0.1313(6) -0.4279(2) -0.1783(4) 0.0310(13) Uani 1 1 d .
H44A H 0.1388 -0.4527 -0.1348 0.046 Uiso 1 1 calc R
H44B H 0.0448 -0.4259 -0.2274 0.046 Uiso 1 1 calc R
H44C H 0.1577 -0.3955 -0.1491 0.046 Uiso 1 1 calc R
C46 C 0.3481(5) -0.4454(2) -0.1357(4) 0.0359(14) Uani 1 1 d .
H46A H 0.4027 -0.4548 -0.1576 0.054 Uiso 1 1 calc R
H46B H 0.3540 -0.4701 -0.0926 0.054 Uiso 1 1 calc R
H46C H 0.3731 -0.4129 -0.1066 0.054 Uiso 1 1 calc R
C21 C -0.1372(6) -0.4569(2) -0.5051(4) 0.0384(15) Uani 1 1 d .
H21A H -0.0884 -0.4274 -0.4997 0.058 Uiso 1 1 calc R
H21B H -0.1396 -0.4793 -0.5502 0.058 Uiso 1 1 calc R
H21C H -0.0990 -0.4740 -0.4473 0.058 Uiso 1 1 calc R
C20 C -0.3314(6) -0.4166(2) -0.6258(4) 0.0337(14) Uani 1 1 d .
H20A H -0.2854 -0.3865 -0.6223 0.051 Uiso 1 1 calc R
H20B H -0.4170 -0.4078 -0.6451 0.051 Uiso 1 1 calc R
H20C H -0.3308 -0.4396 -0.6690 0.051 Uiso 1 1 calc R
C19 C -0.3431(6) -0.4878(2) -0.5411(4) 0.0367(14) Uani 1 1 d .
H19A H -0.3424 -0.5104 -0.5847 0.055 Uiso 1 1 calc R
H19B H -0.4288 -0.4787 -0.5609 0.055 Uiso 1 1 calc R
H19C H -0.3054 -0.5041 -0.4828 0.055 Uiso 1 1 calc R
C48 C -0.2671(6) -0.0851(2) -0.4797(4) 0.0380(15) Uani 1 1 d .
H48A H -0.3181 -0.0574 -0.4809 0.057 Uiso 1 1 calc R
H48B H -0.1931 -0.0879 -0.4199 0.057 Uiso 1 1 calc R
H48C H -0.3150 -0.1159 -0.4945 0.057 Uiso 1 1 calc R
C49 C -0.3447(5) -0.0694(2) -0.6406(4) 0.0381(15) Uani 1 1 d .
H49A H -0.3203 -0.0636 -0.6848 0.057 Uiso 1 1 calc R
H49B H -0.3924 -0.0410 -0.6396 0.057 Uiso 1 1 calc R
H49C H -0.3956 -0.0995 -0.6566 0.057 Uiso 1 1 calc R
C50 C -0.1521(6) -0.0280(2) -0.5219(4) 0.0380(15) Uani 1 1 d .
H50A H -0.1261 -0.0213 -0.5649 0.057 Uiso 1 1 calc R
H50B H -0.0788 -0.0315 -0.4619 0.057 Uiso 1 1 calc R
H50C H -0.2029 -0.0004 -0.5222 0.057 Uiso 1 1 calc R
C23 C 0.1422(6) -0.0242(2) -0.2351(4) 0.0340(14) Uani 1 1 d .
H23A H 0.1277 -0.0170 -0.1863 0.051 Uiso 1 1 calc R
H23B H 0.0645 -0.0202 -0.2925 0.051 Uiso 1 1 calc R
H23C H 0.2043 -0.0011 -0.2322 0.051 Uiso 1 1 calc R
C24 C 0.3135(5) -0.0837(2) -0.1378(4) 0.0344(14) Uani 1 1 d .
H24A H 0.3013 -0.0775 -0.0876 0.052 Uiso 1 1 calc R
H24B H 0.3736 -0.0599 -0.1358 0.052 Uiso 1 1 calc R
H24C H 0.3448 -0.1174 -0.1336 0.052 Uiso 1 1 calc R
C53 C 0.5311(6) -0.1741(2) -0.3667(4) 0.063(2) Uani 1 1 d D
H53 H 0.5738 -0.2049 -0.3511 0.076 Uiso 1 1 calc R
C52 C 0.4052(6) -0.1729(3) -0.4046(4) 0.071(3) Uani 1 1 d D
H52 H 0.3607 -0.2030 -0.4149 0.085 Uiso 1 1 calc R
C51 C 0.3429(6) -0.1288(3) -0.4279(5) 0.068(3) Uani 1 1 d D
H51 H 0.2554 -0.1281 -0.4546 0.081 Uiso 1 1 calc R
C56 C 0.4078(6) -0.0856(3) -0.4122(5) 0.069(3) Uani 1 1 d D
H56 H 0.3652 -0.0548 -0.4274 0.083 Uiso 1 1 calc R
C55 C 0.5336(6) -0.0864(2) -0.3747(4) 0.062(2) Uani 1 1 d D
H55 H 0.5780 -0.0563 -0.3650 0.075 Uiso 1 1 calc R
C54 C 0.5952(6) -0.1307(2) -0.3513(4) 0.055(2) Uani 1 1 d D
H54 H 0.6827 -0.1314 -0.3243 0.066 Uiso 1 1 calc R
C62 C 0.4511(4) -0.20652(17) -0.1774(3) 0.0282(12) Uani 1 1 d D
H62 H 0.4375 -0.1761 -0.2086 0.034 Uiso 1 1 calc R
C61 C 0.5252(4) -0.20754(17) -0.0863(3) 0.0284(12) Uani 1 1 d D
H61 H 0.5628 -0.1779 -0.0542 0.034 Uiso 1 1 calc R
C60 C 0.5450(5) -0.25139(14) -0.0415(3) 0.0289(13) Uani 1 1 d D
H60 H 0.5962 -0.2522 0.0218 0.035 Uiso 1 1 calc R
C59 C 0.4912(5) -0.29407(18) -0.0877(3) 0.0321(13) Uani 1 1 d D
H59 H 0.5060 -0.3246 -0.0566 0.038 Uiso 1 1 calc R
C58 C 0.4159(5) -0.29284(18) -0.1788(3) 0.0319(13) Uani 1 1 d D
H58 H 0.3773 -0.3224 -0.2108 0.038 Uiso 1 1 calc R
C57 C 0.3964(5) -0.24908(15) -0.2237(3) 0.0321(13) Uani 1 1 d D
H57 H 0.3449 -0.2482 -0.2870 0.039 Uiso 1 1 calc R

loop_
_atom_site_aniso_label
_atom_site_aniso_U_11
_atom_site_aniso_U_22
_atom_site_aniso_U_33
_atom_site_aniso_U_23
_atom_site_aniso_U_13
_atom_site_aniso_U_12
Au1 0.01472(11) 0.01589(12) 0.01685(11) 0.00004(7) 0.01084(9) 0.00103(7)
Au2 0.01443(11) 0.01507(11) 0.01740(11) -0.00031(7) 0.01104(9) 0.00074(7)
N2 0.015(2) 0.010(2) 0.009(2) -0.0058(15) 0.0001(17) -0.0018(15)
N1 0.011(2) 0.014(2) 0.009(2) 0.0003(15) -0.0039(17) 0.0058(16)
C26 0.015(2) 0.019(3) 0.024(3) -0.004(2) 0.011(2) 0.000(2)
C27 0.016(3) 0.021(3) 0.021(3) -0.002(2) 0.012(2) -0.001(2)
C28 0.020(3) 0.020(3) 0.018(3) -0.004(2) 0.010(2) -0.002(2)
C29 0.025(3) 0.020(3) 0.028(3) 0.002(2) 0.016(2) 0.008(2)
C30 0.025(3) 0.025(3) 0.031(3) -0.003(2) 0.020(3) 0.005(2)
C31 0.015(3) 0.021(3) 0.021(3) -0.002(2) 0.011(2) -0.002(2)
C36 0.015(2) 0.019(2) 0.013(2) 0.001(2) 0.006(2) -0.001(2)
C32 0.018(3) 0.018(3) 0.019(3) -0.006(2) 0.010(2) -0.001(2)
C33 0.016(3) 0.023(3) 0.028(3) -0.003(2) 0.017(2) 0.000(2)
C38 0.027(3) 0.025(3) 0.022(3) 0.003(2) 0.016(2) -0.003(2)
C37 0.017(3) 0.019(3) 0.019(3) -0.002(2) 0.012(2) -0.002(2)
C42 0.014(2) 0.017(2) 0.018(2) -0.0017(19) 0.008(2) -0.0020(19)
C41 0.017(3) 0.020(3) 0.022(3) -0.003(2) 0.012(2) -0.005(2)
C40 0.019(3) 0.022(3) 0.022(3) 0.000(2) 0.010(2) -0.003(2)
C39 0.026(3) 0.021(3) 0.028(3) 0.007(2) 0.015(2) 0.000(2)
C16 0.018(3) 0.024(3) 0.019(3) 0.006(2) 0.011(2) 0.009(2)
C22 0.024(3) 0.020(3) 0.031(3) -0.002(2) 0.015(3) -0.002(2)
C25 0.038(4) 0.027(3) 0.049(4) -0.002(3) 0.031(3) -0.007(3)
C15 0.020(3) 0.019(3) 0.021(3) 0.001(2) 0.008(2) 0.004(2)
C14 0.028(3) 0.020(3) 0.024(3) -0.006(2) 0.013(2) 0.001(2)
C17 0.014(2) 0.016(2) 0.021(3) 0.003(2) 0.012(2) 0.0047(19)
C13 0.024(3) 0.026(3) 0.023(3) -0.002(2) 0.014(2) 0.004(2)
C12 0.018(3) 0.017(3) 0.023(3) 0.003(2) 0.012(2) 0.005(2)
C11 0.014(2) 0.025(3) 0.011(2) 0.002(2) 0.005(2) 0.006(2)
C7 0.012(2) 0.024(3) 0.022(3) 0.000(2) 0.008(2) -0.003(2)
C8 0.019(3) 0.025(3) 0.026(3) 0.000(2) 0.015(2) -0.002(2)
C6 0.014(2) 0.022(3) 0.020(3) 0.003(2) 0.009(2) 0.004(2)
C1 0.016(2) 0.018(3) 0.018(2) 0.005(2) 0.011(2) 0.004(2)
C2 0.016(3) 0.023(3) 0.018(2) 0.001(2) 0.011(2) 0.004(2)
C3 0.023(3) 0.018(3) 0.020(3) 0.004(2) 0.011(2) 0.005(2)
C4 0.025(3) 0.023(3) 0.027(3) 0.000(2) 0.014(2) -0.006(2)
C5 0.022(3) 0.029(3) 0.023(3) 0.002(2) 0.015(2) -0.002(2)
C18 0.026(3) 0.020(3) 0.026(3) -0.003(2) 0.012(2) 0.001(2)
C43 0.022(3) 0.023(3) 0.027(3) 0.002(2) 0.017(2) 0.005(2)
C45 0.040(4) 0.024(3) 0.038(3) 0.003(3) 0.022(3) 0.003(3)
C47 0.028(3) 0.018(3) 0.033(3) 0.003(2) 0.017(3) 0.006(2)
C10 0.023(3) 0.024(3) 0.025(3) -0.006(2) 0.016(2) 0.004(2)
C9 0.013(3) 0.041(3) 0.029(3) 0.008(2) 0.016(3) 0.008(2)
C34 0.018(3) 0.033(3) 0.035(3) -0.005(2) 0.022(3) -0.010(2)
C35 0.022(3) 0.021(3) 0.021(3) -0.001(2) 0.013(2) -0.003(2)
C44 0.042(4) 0.028(3) 0.038(3) 0.008(3) 0.031(3) 0.010(3)
C46 0.034(3) 0.042(4) 0.032(3) 0.006(3) 0.017(3) 0.002(3)
C21 0.035(4) 0.039(4) 0.038(4) -0.013(3) 0.016(3) 0.008(3)
C20 0.045(4) 0.028(3) 0.031(3) -0.001(2) 0.022(3) 0.004(3)
C19 0.052(4) 0.024(3) 0.039(3) -0.006(3) 0.026(3) -0.003(3)
C48 0.045(4) 0.031(3) 0.053(4) 0.002(3) 0.035(3) 0.012(3)
C49 0.022(3) 0.049(4) 0.037(4) 0.003(3) 0.010(3) 0.012(3)
C50 0.038(4) 0.024(3) 0.050(4) -0.003(3) 0.021(3) 0.003(3)
C23 0.038(3) 0.021(3) 0.046(4) -0.002(3) 0.024(3) -0.004(2)
C24 0.026(3) 0.034(3) 0.041(4) -0.004(3) 0.015(3) -0.005(2)
C53 0.085(7) 0.050(5) 0.033(4) -0.003(3) 0.015(4) 0.026(4)
C52 0.092(7) 0.075(6) 0.023(4) -0.003(4) 0.014(4) -0.049(5)
C51 0.030(4) 0.139(9) 0.037(4) -0.002(5) 0.019(4) -0.003(5)
C56 0.086(7) 0.067(6) 0.038(4) 0.006(4) 0.021(4) 0.049(5)
C55 0.087(6) 0.054(5) 0.034(4) 0.003(3) 0.023(4) -0.032(4)
C54 0.026(4) 0.099(7) 0.037(4) 0.007(4) 0.015(3) 0.004(4)
C62 0.024(3) 0.027(3) 0.036(3) 0.002(2) 0.017(3) 0.001(2)
C61 0.021(3) 0.028(3) 0.037(3) -0.011(3) 0.016(3) -0.008(2)
C60 0.021(3) 0.041(3) 0.024(3) -0.005(3) 0.011(3) -0.003(2)
C59 0.028(3) 0.033(3) 0.034(3) 0.000(3) 0.015(3) 0.002(2)
C58 0.030(3) 0.029(3) 0.039(3) -0.014(3) 0.019(3) -0.009(2)
C57 0.024(3) 0.044(3) 0.027(3) -0.008(3) 0.012(3) -0.003(3)

loop_
_atom_type_symbol
_atom_type_description
_atom_type_scat_dispersion_real
_atom_type_scat_dispersion_imag
_atom_type_scat_source
C C 0.0030 0.0020 'International Tables Vol C Tables 4.2.6.8 and 6.1.1.4'
H H 0.0000 0.0000 'International Tables Vol C Tables 4.2.6.8 and 6.1.1.4'
Au Au -2.0130 8.8020 'International Tables Vol C Tables 4.2.6.8 and 6.1.1.4'
N N 0.0060 0.0030 'International Tables Vol C Tables 4.2.6.8 and 6.1.1.4'
O O 0.0110 0.0060 'International Tables Vol C Tables 4.2.6.8 and 6.1.1.4'

loop_
_geom_angle_atom_site_label_1
_geom_angle_atom_site_label_2
_geom_angle_atom_site_label_3
_geom_angle
N1 Au1 C17 80.40(17)
N1 Au1 C1 80.60(17)
C17 Au1 C1 160.99(18)
N1 Au1 Au2 179.39(11)
C17 Au1 Au2 99.39(13)
C1 Au1 Au2 99.62(13)
C42 Au2 N2 80.57(17)
C42 Au2 C26 160.87(19)
N2 Au2 C26 80.30(17)
C42 Au2 Au1 98.62(13)
N2 Au2 Au1 178.97(11)
C26 Au2 Au1 100.51(13)
C36 N2 C32 127.3(5)
C36 N2 Au2 116.0(3)
C32 N2 Au2 116.6(3)
C11 N1 C7 126.6(5)
C11 N1 Au1 116.5(3)
C7 N1 Au1 116.8(3)
C27 C26 C31 117.0(4)
C27 C26 Au2 131.9(4)
C31 C26 Au2 111.1(3)
C28 C27 C26 123.1(5)
C28 C27 H27 118.5
C26 C27 H27 118.5
C29 C28 C27 117.8(5)
C29 C28 C43 119.0(4)
C27 C28 C43 123.2(4)
C30 C29 C28 121.2(5)
C30 C29 H29 119.4
C28 C29 H29 119.4
C29 C30 C31 120.3(5)
C29 C30 H30 119.8
C31 C30 H30 119.8
C30 C31 C26 120.7(5)
C30 C31 C32 121.3(4)
C26 C31 C32 118.0(4)
N2 C36 C35 116.9(4)
N2 C36 C37 114.1(4)
C35 C36 C37 129.0(4)
N2 C32 C33 117.1(5)
N2 C32 C31 114.0(4)
C33 C32 C31 129.0(5)
C34 C33 C32 118.2(5)
C34 C33 H33 120.9
C32 C33 H33 120.9
C39 C38 C37 120.8(5)
C39 C38 H38 119.6
C37 C38 H38 119.6
C38 C37 C42 120.4(5)
C38 C37 C36 120.9(4)
C42 C37 C36 118.7(4)
C41 C42 C37 117.4(4)
C41 C42 Au2 132.1(4)
C37 C42 Au2 110.6(3)
C42 C41 C40 122.9(5)
C42 C41 H41 118.5
C40 C41 H41 118.5
C41 C40 C39 117.8(5)
C41 C40 C47 123.3(4)
C39 C40 C47 118.9(4)
C38 C39 C40 120.6(5)
C38 C39 H39 119.7
C40 C39 H39 119.7
C15 C16 C17 123.1(5)
C15 C16 H16 118.4
C17 C16 H16 118.4
C25 C22 C23 108.2(5)
C25 C22 C24 108.5(5)
C23 C22 C24 109.7(5)
C25 C22 C15 112.2(4)
C23 C22 C15 110.4(4)
C24 C22 C15 107.7(4)
C22 C25 H25A 109.5
C22 C25 H25B 109.5
H25A C25 H25B 109.5
C22 C25 H25C 109.5
H25A C25 H25C 109.5
H25B C25 H25C 109.5
C14 C15 C16 118.0(5)
C14 C15 C22 120.0(4)
C16 C15 C22 121.9(4)
C13 C14 C15 120.7(5)
C13 C14 H14 119.7
C15 C14 H14 119.7
C16 C17 C12 117.1(4)
C16 C17 Au1 131.4(4)
C12 C17 Au1 111.5(3)
C14 C13 C12 120.6(5)
C14 C13 H13 119.7
C12 C13 H13 119.7
C13 C12 C17 120.4(5)
C13 C12 C11 121.9(4)
C17 C12 C11 117.6(4)
N1 C11 C10 117.3(5)
N1 C11 C12 113.8(4)
C10 C11 C12 128.9(5)
N1 C7 C8 117.6(5)
N1 C7 C6 113.9(4)
C8 C7 C6 128.5(5)
C7 C8 C9 118.4(5)
C7 C8 H8 120.8
C9 C8 H8 120.8
C5 C6 C1 120.3(5)
C5 C6 C7 122.1(4)
C1 C6 C7 117.6(4)
C2 C1 C6 117.0(4)
C2 C1 Au1 132.0(4)
C6 C1 Au1 111.0(3)
C1 C2 C3 123.3(5)
C1 C2 H2 118.3
C3 C2 H2 118.3
C4 C3 C2 117.9(5)
C4 C3 C18 122.0(5)
C2 C3 C18 120.1(5)
C5 C4 C3 121.0(5)
C5 C4 H4 119.5
C3 C4 H4 119.5
C6 C5 C4 120.4(5)
C6 C5 H5 119.8
C4 C5 H5 119.8
C19 C18 C3 112.8(4)
C19 C18 C20 108.1(5)
C3 C18 C20 108.5(4)
C19 C18 C21 108.2(5)
C3 C18 C21 109.8(4)
C20 C18 C21 109.3(5)
C44 C43 C45 108.8(5)
C44 C43 C28 112.5(4)
C45 C43 C28 109.9(4)
C44 C43 C46 107.8(4)
C45 C43 C46 109.0(4)
C28 C43 C46 108.9(4)
C43 C45 H45A 109.5
C43 C45 H45B 109.5
H45A C45 H45B 109.5
C43 C45 H45C 109.5
H45A C45 H45C 109.5
H45B C45 H45C 109.5
C48 C47 C49 109.1(5)
C48 C47 C50 108.0(5)
C49 C47 C50 108.9(5)
C48 C47 C40 112.5(4)
C49 C47 C40 110.1(4)
C50 C47 C40 108.1(4)
C9 C10 C11 118.3(5)
C9 C10 H10 120.8
C11 C10 H10 120.8
C10 C9 C8 121.9(5)
C10 C9 H9 119.1
C8 C9 H9 119.1
C33 C34 C35 122.2(5)
C33 C34 H34 118.9
C35 C34 H34 118.9
C34 C35 C36 118.2(5)
C34 C35 H35 120.9
C36 C35 H35 120.9
C43 C44 H44A 109.5
C43 C44 H44B 109.5
H44A C44 H44B 109.5
C43 C44 H44C 109.5
H44A C44 H44C 109.5
H44B C44 H44C 109.5
C43 C46 H46A 109.5
C43 C46 H46B 109.5
H46A C46 H46B 109.5
C43 C46 H46C 109.5
H46A C46 H46C 109.5
H46B C46 H46C 109.5
C18 C21 H21A 109.5
C18 C21 H21B 109.5
H21A C21 H21B 109.5
C18 C21 H21C 109.5
H21A C21 H21C 109.5
H21B C21 H21C 109.5
C18 C20 H20A 109.5
C18 C20 H20B 109.5
H20A C20 H20B 109.5
C18 C20 H20C 109.5
H20A C20 H20C 109.5
H20B C20 H20C 109.5
C18 C19 H19A 109.5
C18 C19 H19B 109.5
H19A C19 H19B 109.5
C18 C19 H19C 109.5
H19A C19 H19C 109.5
H19B C19 H19C 109.5
C47 C48 H48A 109.5
C47 C48 H48B 109.5
H48A C48 H48B 109.5
C47 C48 H48C 109.5
H48A C48 H48C 109.5
H48B C48 H48C 109.5
C47 C49 H49A 109.5
C47 C49 H49B 109.5
H49A C49 H49B 109.5
C47 C49 H49C 109.5
H49A C49 H49C 109.5
H49B C49 H49C 109.5
C47 C50 H50A 109.5
C47 C50 H50B 109.5
H50A C50 H50B 109.5
C47 C50 H50C 109.5
H50A C50 H50C 109.5
H50B C50 H50C 109.5
C22 C23 H23A 109.5
C22 C23 H23B 109.5
H23A C23 H23B 109.5
C22 C23 H23C 109.5
H23A C23 H23C 109.5
H23B C23 H23C 109.5
C22 C24 H24A 109.5
C22 C24 H24B 109.5
H24A C24 H24B 109.5
C22 C24 H24C 109.5
H24A C24 H24C 109.5
H24B C24 H24C 109.5
C52 C53 C54 119.7(6)
C52 C53 H53 120.2
C54 C53 H53 120.2
C53 C52 C51 120.6(6)
C53 C52 H52 119.7
C51 C52 H52 119.7
C52 C51 C56 119.3(6)
C52 C51 H51 120.3
C56 C51 H51 120.3
C55 C56 C51 120.5(6)
C55 C56 H56 119.7
C51 C56 H56 119.7
C54 C55 C56 119.7(6)
C54 C55 H55 120.1
C56 C55 H55 120.1
C53 C54 C55 120.2(6)
C53 C54 H54 119.9
C55 C54 H54 119.9
C57 C62 C61 120.3(4)
C57 C62 H62 119.9
C61 C62 H62 119.9
C60 C61 C62 119.7(4)
C60 C61 H61 120.1
C62 C61 H61 120.1
C61 C60 C59 120.1(5)
C61 C60 H60 119.9
C59 C60 H60 119.9
C60 C59 C58 120.0(5)
C60 C59 H59 120.0
C58 C59 H59 120.0
C57 C58 C59 120.0(5)
C57 C58 H58 120.0
C59 C58 H58 120.0
C58 C57 C62 119.9(5)
C58 C57 H57 120.1
C62 C57 H57 120.1

loop_
_geom_bond_atom_site_label_1
_geom_bond_atom_site_label_2
_geom_bond_distance
Au1 N1 2.071(4)
Au1 C17 2.071(5)
Au1 C1 2.080(5)
Au1 Au2 2.5169(4)
Au2 C42 2.083(5)
Au2 N2 2.083(4)
Au2 C26 2.087(5)
N2 C36 1.328(6)
N2 C32 1.335(6)
N1 C11 1.338(6)
N1 C7 1.339(6)
C26 C27 1.402(7)
C26 C31 1.418(7)
C27 C28 1.399(7)
C27 H27 0.9500
C28 C29 1.394(7)
C28 C43 1.538(7)
C29 C30 1.385(7)
C29 H29 0.9500
C30 C31 1.392(7)
C30 H30 0.9500
C31 C32 1.480(7)
C36 C35 1.392(7)
C36 C37 1.476(7)
C32 C33 1.388(7)
C33 C34 1.379(7)
C33 H33 0.9500
C38 C39 1.368(7)
C38 C37 1.393(7)
C38 H38 0.9500
C37 C42 1.407(7)
C42 C41 1.389(7)
C41 C40 1.396(7)
C41 H41 0.9500
C40 C39 1.403(7)
C40 C47 1.539(7)
C39 H39 0.9500
C16 C15 1.394(7)
C16 C17 1.402(7)
C16 H16 0.9500
C22 C25 1.527(8)
C22 C23 1.540(7)
C22 C24 1.539(8)
C22 C15 1.542(7)
C25 H25A 0.9800
C25 H25B 0.9800
C25 H25C 0.9800
C15 C14 1.396(7)
C14 C13 1.387(7)
C14 H14 0.9500
C17 C12 1.413(7)
C13 C12 1.395(7)
C13 H13 0.9500
C12 C11 1.477(7)
C11 C10 1.397(7)
C7 C8 1.387(7)
C7 C6 1.479(7)
C8 C9 1.389(7)
C8 H8 0.9500
C6 C5 1.385(7)
C6 C1 1.429(7)
C1 C2 1.393(7)
C2 C3 1.394(7)
C2 H2 0.9500
C3 C4 1.391(7)
C3 C18 1.535(7)
C4 C5 1.391(7)
C4 H4 0.9500
C5 H5 0.9500
C18 C19 1.520(8)
C18 C20 1.536(7)
C18 C21 1.538(8)
C43 C44 1.522(7)
C43 C45 1.534(7)
C43 C46 1.546(8)
C45 H45A 0.9800
C45 H45B 0.9800
C45 H45C 0.9800
C47 C48 1.523(8)
C47 C49 1.533(8)
C47 C50 1.537(8)
C10 C9 1.386(8)
C10 H10 0.9500
C9 H9 0.9500
C34 C35 1.383(8)
C34 H34 0.9500
C35 H35 0.9500
C44 H44A 0.9800
C44 H44B 0.9800
C44 H44C 0.9800
C46 H46A 0.9800
C46 H46B 0.9800
C46 H46C 0.9800
C21 H21A 0.9800
C21 H21B 0.9800
C21 H21C 0.9800
C20 H20A 0.9800
C20 H20B 0.9800
C20 H20C 0.9800
C19 H19A 0.9800
C19 H19B 0.9800
C19 H19C 0.9800
C48 H48A 0.9800
C48 H48B 0.9800
C48 H48C 0.9800
C49 H49A 0.9800
C49 H49B 0.9800
C49 H49C 0.9800
C50 H50A 0.9800
C50 H50B 0.9800
C50 H50C 0.9800
C23 H23A 0.9800
C23 H23B 0.9800
C23 H23C 0.9800
C24 H24A 0.9800
C24 H24B 0.9800
C24 H24C 0.9800
C53 C52 1.368(2)
C53 C54 1.368(2)
C53 H53 0.9500
C52 C51 1.368(2)
C52 H52 0.9500
C51 C56 1.368(2)
C51 H51 0.9500
C56 C55 1.368(2)
C56 H56 0.9500
C55 C54 1.368(2)
C55 H55 0.9500
C54 H54 0.9500
C62 C57 1.368(2)
C62 C61 1.368(2)
C62 H62 0.9500
C61 C60 1.3682(19)
C61 H61 0.9500
C60 C59 1.3682(19)
C60 H60 0.9500
C59 C58 1.368(2)
C59 H59 0.9500
C58 C57 1.3682(19)
C58 H58 0.9500
C57 H57 0.9500

loop_
_geom_torsion_atom_site_label_1
_geom_torsion_atom_site_label_2
_geom_torsion_atom_site_label_3
_geom_torsion_atom_site_label_4
_geom_torsion
N1 Au1 Au2 C42 -129(10)
C17 Au1 Au2 C42 -59.60(19)
C1 Au1 Au2 C42 120.63(18)
N1 Au1 Au2 N2 -167(100)
C17 Au1 Au2 N2 -98(6)
C1 Au1 Au2 N2 82(6)
N1 Au1 Au2 C26 51(10)
C17 Au1 Au2 C26 120.53(19)
C1 Au1 Au2 C26 -59.24(19)
C42 Au2 N2 C36 -1.8(3)
C26 Au2 N2 C36 178.2(4)
Au1 Au2 N2 C36 36(6)
C42 Au2 N2 C32 178.2(4)
C26 Au2 N2 C32 -1.7(3)
Au1 Au2 N2 C32 -144(6)
C17 Au1 N1 C11 -3.3(3)
C1 Au1 N1 C11 176.7(4)
Au2 Au1 N1 C11 66(10)
C17 Au1 N1 C7 -179.4(4)
C1 Au1 N1 C7 0.6(3)
Au2 Au1 N1 C7 -110(10)
C42 Au2 C26 C27 180.0(5)
N2 Au2 C26 C27 -179.8(5)
Au1 Au2 C26 C27 -0.4(5)
C42 Au2 C26 C31 1.2(8)
N2 Au2 C26 C31 1.4(3)
Au1 Au2 C26 C31 -179.2(3)
C31 C26 C27 C28 0.7(7)
Au2 C26 C27 C28 -178.0(4)
C26 C27 C28 C29 -0.5(7)
C26 C27 C28 C43 179.3(5)
C27 C28 C29 C30 -0.1(8)
C43 C28 C29 C30 -179.9(5)
C28 C29 C30 C31 0.4(8)
C29 C30 C31 C26 -0.1(8)
C29 C30 C31 C32 179.6(5)
C27 C26 C31 C30 -0.5(7)
Au2 C26 C31 C30 178.5(4)
C27 C26 C31 C32 179.9(4)
Au2 C26 C31 C32 -1.1(5)
C32 N2 C36 C35 0.5(7)
Au2 N2 C36 C35 -179.4(3)
C32 N2 C36 C37 -178.4(4)
Au2 N2 C36 C37 1.6(5)
C36 N2 C32 C33 0.3(7)
Au2 N2 C32 C33 -179.8(3)
C36 N2 C32 C31 -178.4(4)
Au2 N2 C32 C31 1.6(5)
C30 C31 C32 N2 -179.9(5)
C26 C31 C32 N2 -0.2(6)
C30 C31 C32 C33 1.6(8)
C26 C31 C32 C33 -178.7(5)
N2 C32 C33 C34 -1.8(7)
C31 C32 C33 C34 176.7(5)
C39 C38 C37 C42 3.9(8)
C39 C38 C37 C36 -176.7(5)
N2 C36 C37 C38 -179.6(4)
C35 C36 C37 C38 1.6(8)
N2 C36 C37 C42 -0.2(7)
C35 C36 C37 C42 -179.0(5)
C38 C37 C42 C41 -3.3(7)
C36 C37 C42 C41 177.3(4)
C38 C37 C42 Au2 178.1(4)
C36 C37 C42 Au2 -1.3(5)
N2 Au2 C42 C41 -176.8(5)
C26 Au2 C42 C41 -176.5(5)
Au1 Au2 C42 C41 3.9(5)
N2 Au2 C42 C37 1.6(3)
C26 Au2 C42 C37 1.8(8)
Au1 Au2 C42 C37 -177.8(3)
C37 C42 C41 C40 -0.2(7)
Au2 C42 C41 C40 178.1(4)
C42 C41 C40 C39 2.9(7)
C42 C41 C40 C47 -177.0(5)
C37 C38 C39 C40 -1.0(8)
C41 C40 C39 C38 -2.3(8)
C47 C40 C39 C38 177.6(5)
C17 C16 C15 C14 1.2(7)
C17 C16 C15 C22 178.3(5)
C25 C22 C15 C14 -168.4(5)
C23 C22 C15 C14 -47.6(7)
C24 C22 C15 C14 72.2(6)
C25 C22 C15 C16 14.5(7)
C23 C22 C15 C16 135.3(5)
C24 C22 C15 C16 -104.9(5)
C16 C15 C14 C13 -1.5(8)
C22 C15 C14 C13 -178.7(5)
C15 C16 C17 C12 -0.3(7)
C15 C16 C17 Au1 179.4(4)
N1 Au1 C17 C16 -178.2(5)
C1 Au1 C17 C16 -178.3(5)
Au2 Au1 C17 C16 2.4(5)
N1 Au1 C17 C12 1.5(3)
C1 Au1 C17 C12 1.4(8)
Au2 Au1 C17 C12 -177.9(3)
C15 C14 C13 C12 0.9(8)
C14 C13 C12 C17 0.0(7)
C14 C13 C12 C11 179.7(5)
C16 C17 C12 C13 -0.3(7)
Au1 C17 C12 C13 180.0(4)
C16 C17 C12 C11 179.9(4)
Au1 C17 C12 C11 0.2(5)
C7 N1 C11 C10 0.3(7)
Au1 N1 C11 C10 -175.4(3)
C7 N1 C11 C12 179.9(4)
Au1 N1 C11 C12 4.2(5)
C13 C12 C11 N1 177.3(4)
C17 C12 C11 N1 -2.9(6)
C13 C12 C11 C10 -3.1(8)
C17 C12 C11 C10 176.6(5)
C11 N1 C7 C8 1.4(7)
Au1 N1 C7 C8 177.0(3)
C11 N1 C7 C6 -176.9(4)
Au1 N1 C7 C6 -1.2(5)
N1 C7 C8 C9 -2.7(7)
C6 C7 C8 C9 175.2(5)
N1 C7 C6 C5 -178.9(5)
C8 C7 C6 C5 3.1(8)
N1 C7 C6 C1 1.5(6)
C8 C7 C6 C1 -176.5(5)
C5 C6 C1 C2 -0.4(7)
C7 C6 C1 C2 179.2(4)
C5 C6 C1 Au1 179.4(4)
C7 C6 C1 Au1 -1.0(5)
N1 Au1 C1 C2 180.0(5)
C17 Au1 C1 C2 -179.9(5)
Au2 Au1 C1 C2 -0.6(5)
N1 Au1 C1 C6 0.2(3)
C17 Au1 C1 C6 0.4(8)
Au2 Au1 C1 C6 179.7(3)
C6 C1 C2 C3 0.6(7)
Au1 C1 C2 C3 -179.2(4)
C1 C2 C3 C4 -0.9(7)
C1 C2 C3 C18 178.2(4)
C2 C3 C4 C5 1.1(8)
C18 C3 C4 C5 -177.9(5)
C1 C6 C5 C4 0.6(8)
C7 C6 C5 C4 -179.0(5)
C3 C4 C5 C6 -1.0(8)
C4 C3 C18 C19 -8.1(7)
C2 C3 C18 C19 172.9(5)
C4 C3 C18 C20 111.7(5)
C2 C3 C18 C20 -67.3(6)
C4 C3 C18 C21 -128.9(5)
C2 C3 C18 C21 52.1(6)
C29 C28 C43 C44 178.2(5)
C27 C28 C43 C44 -1.5(7)
C29 C28 C43 C45 -60.5(6)
C27 C28 C43 C45 119.8(5)
C29 C28 C43 C46 58.9(6)
C27 C28 C43 C46 -120.9(5)
C41 C40 C47 C48 1.5(7)
C39 C40 C47 C48 -178.4(5)
C41 C40 C47 C49 -120.4(6)
C39 C40 C47 C49 59.7(6)
C41 C40 C47 C50 120.7(5)
C39 C40 C47 C50 -59.2(6)
N1 C11 C10 C9 -0.5(7)
C12 C11 C10 C9 180.0(5)
C11 C10 C9 C8 -0.9(8)
C7 C8 C9 C10 2.6(8)
C32 C33 C34 C35 2.6(8)
C33 C34 C35 C36 -1.8(8)
N2 C36 C35 C34 0.2(7)
C37 C36 C35 C34 179.0(5)
C54 C53 C52 C51 0.5(11)
C53 C52 C51 C56 -0.5(11)
C52 C51 C56 C55 0.9(12)
C51 C56 C55 C54 -1.1(12)
C52 C53 C54 C55 -0.8(11)
C56 C55 C54 C53 1.1(11)
C57 C62 C61 C60 0.3(8)
C62 C61 C60 C59 0.2(8)
C61 C60 C59 C58 -1.0(9)
C60 C59 C58 C57 1.2(9)
C59 C58 C57 C62 -0.7(9)
C61 C62 C57 C58 0.0(8)
